data_4321085
loop_
_publ_author_name
'Larry R. Falvello'
'Susana Fern\'andez'
'Rafael Navarro'
'Esteban P. Urriolabeitia'

_publ_section_title
;
 Reactivity of Pd(0) Complexes with the Phosphino Ylide
 [Ph2PCH2PPh2C(H)C(O)Me]. Molecular Structure of
 [Pd(PPh2CHPPh2C(H)C(O)Me)2]
;
_journal_name_full 'Inorganic Chemistry'
_journal_page_first 2957
_journal_page_last 2960
_journal_paper_doi 10.1021/ic990923z
_journal_volume 39
_journal_year 2000
_chemical_formula_sum 'C56 H50 O2 P4 Pd'
_chemical_formula_weight 985.24
_chemical_name_systematic
; 
 ? 
;
_space_group_IT_number 15
_symmetry_cell_setting monoclinic
_symmetry_space_group_name_Hall '-C 2yc'
_symmetry_space_group_name_H-M 'C 1 2/c 1'
_atom_sites_solution_hydrogens geom
_atom_sites_solution_primary direct
_atom_sites_solution_secondary difmap
_audit_creation_method SHELXL-97
_cell_angle_alpha 90.00
_cell_angle_beta 108.236(17)
_cell_angle_gamma 90.00
_cell_formula_units_Z 4
_cell_length_a 16.443(3)
_cell_length_b 17.7206(17)
_cell_length_c 16.871(3)
_cell_measurement_temperature 223(2)
_cell_volume 4669.0(14)
_computing_structure_refinement 'SHELXL-97 (Sheldrick, 1997)'
_computing_structure_solution 'SHELXS-97 (Sheldrick, 1990)'
_diffrn_ambient_temperature 223(2)
_diffrn_measured_fraction_theta_full 0.483
_diffrn_measured_fraction_theta_max 0.483
_diffrn_radiation_monochromator graphite
_diffrn_radiation_source 'fine-focus sealed tube'
_diffrn_radiation_type MoK\a
_diffrn_radiation_wavelength 0.71073
_diffrn_reflns_av_R_equivalents 0.0189
_diffrn_reflns_av_sigmaI/netI 0.0424
_diffrn_reflns_limit_h_max 21
_diffrn_reflns_limit_h_min 0
_diffrn_reflns_limit_k_max 22
_diffrn_reflns_limit_k_min 0
_diffrn_reflns_limit_l_max 20
_diffrn_reflns_limit_l_min -21
_diffrn_reflns_number 5533
_diffrn_reflns_theta_full 27.49
_diffrn_reflns_theta_max 27.49
_diffrn_reflns_theta_min 2.30
_exptl_absorpt_coefficient_mu 0.577
_exptl_absorpt_correction_T_max 0.9499
_exptl_absorpt_correction_T_min 0.7306
_exptl_crystal_density_diffrn 1.402
_exptl_crystal_density_method 'not measured'
_exptl_crystal_F_000 2032
_exptl_crystal_size_max 0.58
_exptl_crystal_size_mid 0.20
_exptl_crystal_size_min 0.09
_refine_diff_density_max 0.529
_refine_diff_density_min -0.297
_refine_diff_density_rms 0.066
_refine_ls_extinction_method none
_refine_ls_goodness_of_fit_ref 1.030
_refine_ls_hydrogen_treatment mixed
_refine_ls_matrix_type full
_refine_ls_number_parameters 290
_refine_ls_number_reflns 5351
_refine_ls_number_restraints 0
_refine_ls_restrained_S_all 1.030
_refine_ls_R_factor_all 0.0456
_refine_ls_R_factor_gt 0.0350
_refine_ls_shift/su_max 0.296
_refine_ls_shift/su_mean 0.004
_refine_ls_structure_factor_coef Fsqd
_refine_ls_weighting_details 'w=1/[\s^2^(Fo^2^)+(0.0396P)^2^+2.0298P] where P=(Fo^2^+2Fc^2^)/3'
_refine_ls_weighting_scheme calc
_refine_ls_wR_factor_gt 0.0840
_refine_ls_wR_factor_ref 0.0884
_reflns_number_gt 4448
_reflns_number_total 5351
_reflns_threshold_expression >2sigma(I)
_cod_data_source_file ic990923z.cif
_cod_data_source_block cad4
_cod_depositor_comments
;
The following automatic conversions were performed:

'_refine_ls_weighting_scheme' value 'calc
w=1/[\s^2^(Fo^2^)+(0.0396P)^2^+2.0298P] where P=(Fo^2^+2Fc^2^)/3' was
changed to 'calc'. New tag '_refine_ls_weighting_details' was
created. The value of the new tag was set to
'w=1/[\s^2^(Fo^2^)+(0.0396P)^2^+2.0298P] where P=(Fo^2^+2Fc^2^)/3'.

Automatic conversion script
Id: cif_fix_values 3143 2015-03-26 13:38:13Z robertas 
;
_cod_original_cell_volume 4669.0(13)
_cod_database_code 4321085

loop_
_symmetry_equiv_pos_as_xyz
'x, y, z'
'-x, y, -z+1/2'
'x+1/2, y+1/2, z'
'-x+1/2, y+1/2, -z+1/2'
'-x, -y, -z'
'x, -y, z-1/2'
'-x+1/2, -y+1/2, -z'
'x+1/2, -y+1/2, z-1/2'

loop_
_atom_site_label
_atom_site_type_symbol
_atom_site_fract_x
_atom_site_fract_y
_atom_site_fract_z
_atom_site_U_iso_or_equiv
_atom_site_adp_type
_atom_site_occupancy
_atom_site_calc_flag
_atom_site_refinement_flags
_atom_site_disorder_assembly
_atom_site_disorder_group
Pd1 Pd 0.5000 0.278628(13) 0.7500 0.02152(7) Uani 1 d S . .
P1 P 0.56257(4) 0.22470(3) 0.59725(4) 0.02576(13) Uani 1 d . . .
P2 P 0.47477(4) 0.36434(3) 0.84441(4) 0.02467(13) Uani 1 d . . .
C1 C 0.67767(15) 0.21923(14) 0.65181(16) 0.0308(5) Uani 1 d . . .
C2 C 0.71572(17) 0.17873(17) 0.72359(18) 0.0430(6) Uani 1 d . . .
H2A H 0.6818 0.1491 0.7471 0.052 Uiso 1 calc R . .
C3 C 0.80414(19) 0.1814(2) 0.7616(2) 0.0549(8) Uani 1 d . . .
H3A H 0.8297 0.1535 0.8105 0.066 Uiso 1 calc R . .
C4 C 0.85351(19) 0.22442(18) 0.7278(2) 0.0551(9) Uani 1 d . . .
H4A H 0.9131 0.2262 0.7536 0.066 Uiso 1 calc R . .
C5 C 0.8169(2) 0.26527(19) 0.6562(2) 0.0575(9) Uani 1 d . . .
H5A H 0.8514 0.2946 0.6329 0.069 Uiso 1 calc R . .
C6 C 0.72917(18) 0.26292(17) 0.6185(2) 0.0455(7) Uani 1 d . . .
H6A H 0.7041 0.2912 0.5698 0.055 Uiso 1 calc R . .
C7 C 0.54966(15) 0.16289(14) 0.50856(15) 0.0301(5) Uani 1 d . . .
C8 C 0.59049(18) 0.09345(16) 0.52106(17) 0.0409(6) Uani 1 d . . .
H8A H 0.6260 0.0801 0.5746 0.049 Uiso 1 calc R . .
C9 C 0.57940(19) 0.04365(17) 0.4553(2) 0.0504(8) Uani 1 d . . .
H9A H 0.6063 -0.0038 0.4646 0.060 Uiso 1 calc R . .
C10 C 0.52918(19) 0.06343(17) 0.37653(18) 0.0448(7) Uani 1 d . . .
H10A H 0.5230 0.0301 0.3316 0.054 Uiso 1 calc R . .
C11 C 0.48813(19) 0.13158(17) 0.36339(18) 0.0434(7) Uani 1 d . . .
H11A H 0.4529 0.1445 0.3096 0.052 Uiso 1 calc R . .
C12 C 0.49803(17) 0.18202(15) 0.42900(16) 0.0369(6) Uani 1 d . . .
H12A H 0.4698 0.2289 0.4194 0.044 Uiso 1 calc R . .
C13 C 0.52487(16) 0.31291(14) 0.56735(15) 0.0295(5) Uani 1 d . . .
H13 H 0.5400(17) 0.3362(15) 0.5263(17) 0.034(7) Uiso 1 d . . .
C14 C 0.54722(17) 0.44327(14) 0.88306(16) 0.0337(6) Uani 1 d . . .
C15 C 0.62661(19) 0.42893(19) 0.94168(19) 0.0488(7) Uani 1 d . . .
H15A H 0.6396 0.3803 0.9643 0.059 Uiso 1 calc R . .
C16 C 0.6868(2) 0.4864(2) 0.9668(2) 0.0678(11) Uani 1 d . . .
H16A H 0.7409 0.4759 1.0050 0.081 Uiso 1 calc R . .
C17 C 0.6680(3) 0.5575(2) 0.9365(3) 0.0756(13) Uani 1 d . . .
H17A H 0.7092 0.5960 0.9535 0.091 Uiso 1 calc R . .
C18 C 0.5890(3) 0.57304(19) 0.8812(3) 0.0696(11) Uani 1 d . . .
H18A H 0.5753 0.6226 0.8618 0.084 Uiso 1 calc R . .
C19 C 0.5292(2) 0.51612(16) 0.8538(2) 0.0489(7) Uani 1 d . . .
H19A H 0.4757 0.5272 0.8148 0.059 Uiso 1 calc R . .
C20 C 0.37005(15) 0.40841(13) 0.79959(15) 0.0295(5) Uani 1 d . . .
C21 C 0.33961(18) 0.46073(16) 0.84560(19) 0.0415(6) Uani 1 d . . .
H21A H 0.3755 0.4769 0.8979 0.050 Uiso 1 calc R . .
C22 C 0.2573(2) 0.48885(18) 0.8148(2) 0.0519(8) Uani 1 d . . .
H22A H 0.2376 0.5241 0.8462 0.062 Uiso 1 calc R . .
C23 C 0.2043(2) 0.46560(19) 0.7389(2) 0.0533(8) Uani 1 d . . .
H23A H 0.1484 0.4850 0.7180 0.064 Uiso 1 calc R . .
C24 C 0.23320(19) 0.4138(2) 0.6932(2) 0.0512(8) Uani 1 d . . .
H24A H 0.1968 0.3978 0.6410 0.061 Uiso 1 calc R . .
C25 C 0.31549(17) 0.38480(16) 0.72346(17) 0.0376(6) Uani 1 d . . .
H25A H 0.3342 0.3489 0.6920 0.045 Uiso 1 calc R . .
C26 C 0.51024(15) 0.18820(13) 0.66684(15) 0.0267(5) Uani 1 d . . .
H26A H 0.5460 0.1475 0.7005 0.032 Uiso 1 calc R . .
C27 C 0.42131(16) 0.15978(14) 0.63083(16) 0.0332(6) Uani 1 d . . .
O1 O 0.39915(13) 0.10150(10) 0.65730(13) 0.0443(5) Uani 1 d . . .
C28 C 0.35536(18) 0.20252(18) 0.5637(2) 0.0482(7) Uani 1 d . . .
H28A H 0.3222 0.1674 0.5218 0.072 Uiso 1 calc R . .
H28B H 0.3838 0.2384 0.5378 0.072 Uiso 1 calc R . .
H28C H 0.3175 0.2293 0.5880 0.072 Uiso 1 calc R . .

loop_
_atom_site_aniso_label
_atom_site_aniso_U_11
_atom_site_aniso_U_22
_atom_site_aniso_U_33
_atom_site_aniso_U_23
_atom_site_aniso_U_13
_atom_site_aniso_U_12
Pd1 0.02115(12) 0.01881(12) 0.02701(13) 0.000 0.01100(9) 0.000
P1 0.0253(3) 0.0255(3) 0.0297(3) -0.0041(2) 0.0131(2) -0.0022(2)
P2 0.0261(3) 0.0218(3) 0.0285(3) -0.0012(2) 0.0119(2) 0.0002(2)
C1 0.0271(12) 0.0302(12) 0.0387(13) -0.0113(10) 0.0154(10) -0.0026(10)
C2 0.0317(14) 0.0489(17) 0.0482(16) 0.0004(13) 0.0124(12) 0.0008(12)
C3 0.0359(16) 0.065(2) 0.057(2) -0.0010(17) 0.0038(14) 0.0056(15)
C4 0.0254(14) 0.0576(19) 0.079(2) -0.0287(18) 0.0110(15) -0.0039(13)
C5 0.0357(16) 0.058(2) 0.086(3) -0.0135(18) 0.0285(17) -0.0170(15)
C6 0.0358(14) 0.0499(17) 0.0560(18) -0.0009(14) 0.0220(13) -0.0071(12)
C7 0.0281(12) 0.0318(12) 0.0340(13) -0.0054(10) 0.0148(10) -0.0040(10)
C8 0.0404(15) 0.0391(15) 0.0370(15) -0.0115(12) 0.0031(12) 0.0062(12)
C9 0.0456(17) 0.0411(16) 0.0583(19) -0.0200(14) 0.0075(14) 0.0086(13)
C10 0.0421(15) 0.0499(17) 0.0429(16) -0.0203(13) 0.0141(13) -0.0022(13)
C11 0.0422(16) 0.0496(17) 0.0360(14) -0.0086(12) 0.0088(12) -0.0025(13)
C12 0.0407(14) 0.0349(14) 0.0357(13) -0.0022(11) 0.0131(11) 0.0015(11)
C13 0.0349(13) 0.0282(12) 0.0283(12) 0.0007(10) 0.0141(10) -0.0016(10)
C14 0.0378(14) 0.0331(13) 0.0365(13) -0.0121(10) 0.0206(11) -0.0090(11)
C15 0.0439(16) 0.0521(18) 0.0504(17) -0.0167(14) 0.0150(14) -0.0108(14)
C16 0.0467(19) 0.087(3) 0.071(2) -0.040(2) 0.0201(17) -0.0263(19)
C17 0.079(3) 0.078(3) 0.086(3) -0.046(2) 0.049(2) -0.051(2)
C18 0.106(3) 0.0383(17) 0.079(3) -0.0154(17) 0.050(3) -0.035(2)
C19 0.068(2) 0.0356(15) 0.0498(18) -0.0045(13) 0.0284(16) -0.0145(14)
C20 0.0303(12) 0.0261(12) 0.0357(13) 0.0058(10) 0.0157(10) 0.0050(9)
C21 0.0422(15) 0.0399(15) 0.0453(16) -0.0011(12) 0.0180(13) 0.0100(12)
C22 0.0491(18) 0.0450(17) 0.069(2) 0.0037(15) 0.0288(17) 0.0193(14)
C23 0.0346(16) 0.0568(19) 0.070(2) 0.0158(17) 0.0189(15) 0.0159(14)
C24 0.0340(15) 0.067(2) 0.0473(17) 0.0063(15) 0.0052(13) 0.0045(14)
C25 0.0332(13) 0.0422(15) 0.0392(14) 0.0006(12) 0.0140(11) 0.0008(11)
C26 0.0281(11) 0.0227(11) 0.0338(12) -0.0025(9) 0.0161(10) -0.0007(9)
C27 0.0338(13) 0.0309(13) 0.0413(14) -0.0148(11) 0.0212(11) -0.0076(10)
O1 0.0474(11) 0.0320(10) 0.0626(13) -0.0128(9) 0.0304(10) -0.0182(9)
C28 0.0300(14) 0.0535(18) 0.0573(18) -0.0067(15) 0.0083(13) -0.0102(13)

loop_
_atom_type_symbol
_atom_type_description
_atom_type_scat_dispersion_real
_atom_type_scat_dispersion_imag
_atom_type_scat_source
C C 0.0033 0.0016 'International Tables Vol C Tables 4.2.6.8 and 6.1.1.4'
H H 0.0000 0.0000 'International Tables Vol C Tables 4.2.6.8 and 6.1.1.4'
O O 0.0106 0.0060 'International Tables Vol C Tables 4.2.6.8 and 6.1.1.4'
P P 0.1023 0.0942 'International Tables Vol C Tables 4.2.6.8 and 6.1.1.4'
Pd Pd -0.9988 1.0072 'International Tables Vol C Tables 4.2.6.8 and 6.1.1.4'

loop_
_geom_angle_atom_site_label_1
_geom_angle_atom_site_label_2
_geom_angle_atom_site_label_3
_geom_angle
_geom_angle_site_symmetry_1
_geom_angle_site_symmetry_3
_geom_angle_publ_flag
C26 Pd1 C26 84.85(12) 2_656 . y
C26 Pd1 P2 171.64(6) 2_656 2_656 y
C26 Pd1 P2 88.45(6) . 2_656 y
C26 Pd1 P2 88.45(6) 2_656 . y
C26 Pd1 P2 171.63(6) . . y
P2 Pd1 P2 98.64(3) 2_656 . y
C13 P1 C26 108.87(11) . . y
C13 P1 C7 111.92(12) . . y
C26 P1 C7 111.66(11) . . y
C13 P1 C1 114.96(12) . . y
C26 P1 C1 106.64(12) . . y
C7 P1 C1 102.63(11) . . y
C13 P2 C14 105.58(12) 2_656 . y
C13 P2 C20 109.15(11) 2_656 . y
C14 P2 C20 104.27(12) . . y
C13 P2 Pd1 106.81(8) 2_656 . y
C14 P2 Pd1 120.60(8) . . y
C20 P2 Pd1 110.02(8) . . y
C2 C1 C6 118.6(3) . . ?
C2 C1 P1 125.7(2) . . ?
C6 C1 P1 115.6(2) . . ?
C1 C2 C3 120.5(3) . . ?
C1 C2 H2A 119.7 . . ?
C3 C2 H2A 119.7 . . ?
C4 C3 C2 119.9(3) . . ?
C4 C3 H3A 120.1 . . ?
C2 C3 H3A 120.1 . . ?
C3 C4 C5 120.6(3) . . ?
C3 C4 H4A 119.7 . . ?
C5 C4 H4A 119.7 . . ?
C4 C5 C6 119.6(3) . . ?
C4 C5 H5A 120.2 . . ?
C6 C5 H5A 120.2 . . ?
C5 C6 C1 120.7(3) . . ?
C5 C6 H6A 119.6 . . ?
C1 C6 H6A 119.6 . . ?
C8 C7 C12 119.0(2) . . ?
C8 C7 P1 119.0(2) . . ?
C12 C7 P1 121.96(19) . . ?
C9 C8 C7 120.5(3) . . ?
C9 C8 H8A 119.7 . . ?
C7 C8 H8A 119.7 . . ?
C10 C9 C8 120.1(3) . . ?
C10 C9 H9A 119.9 . . ?
C8 C9 H9A 120.0 . . ?
C11 C10 C9 120.0(3) . . ?
C11 C10 H10A 120.0 . . ?
C9 C10 H10A 120.0 . . ?
C10 C11 C12 120.6(3) . . ?
C10 C11 H11A 119.7 . . ?
C12 C11 H11A 119.7 . . ?
C7 C12 C11 119.8(3) . . ?
C7 C12 H12A 120.1 . . ?
C11 C12 H12A 120.1 . . ?
P1 C13 P2 108.89(13) . 2_656 y
P1 C13 H13 119.0(17) . . y
P2 C13 H13 119.1(17) 2_656 . y
C19 C14 C15 118.2(3) . . ?
C19 C14 P2 123.2(2) . . ?
C15 C14 P2 118.5(2) . . ?
C16 C15 C14 120.2(3) . . ?
C16 C15 H15A 119.9 . . ?
C14 C15 H15A 119.9 . . ?
C17 C16 C15 120.6(4) . . ?
C17 C16 H16A 119.7 . . ?
C15 C16 H16A 119.7 . . ?
C16 C17 C18 119.8(3) . . ?
C16 C17 H17A 120.1 . . ?
C18 C17 H17A 120.1 . . ?
C17 C18 C19 120.3(4) . . ?
C17 C18 H18A 119.8 . . ?
C19 C18 H18A 119.8 . . ?
C14 C19 C18 120.8(3) . . ?
C14 C19 H19A 119.6 . . ?
C18 C19 H19A 119.6 . . ?
C25 C20 C21 118.4(2) . . ?
C25 C20 P2 120.63(19) . . ?
C21 C20 P2 120.6(2) . . ?
C22 C21 C20 120.6(3) . . ?
C22 C21 H21A 119.7 . . ?
C20 C21 H21A 119.7 . . ?
C23 C22 C21 120.3(3) . . ?
C23 C22 H22A 119.8 . . ?
C21 C22 H22A 119.8 . . ?
C22 C23 C24 119.7(3) . . ?
C22 C23 H23A 120.2 . . ?
C24 C23 H23A 120.2 . . ?
C23 C24 C25 120.6(3) . . ?
C23 C24 H24A 119.7 . . ?
C25 C24 H24A 119.7 . . ?
C20 C25 C24 120.3(3) . . ?
C20 C25 H25A 119.8 . . ?
C24 C25 H25A 119.8 . . ?
C27 C26 P1 118.08(18) . . y
C27 C26 Pd1 104.43(14) . . y
P1 C26 Pd1 108.02(11) . . y
C27 C26 H26A 108.7 . . ?
P1 C26 H26A 108.7 . . ?
Pd1 C26 H26A 108.7 . . ?
O1 C27 C26 120.3(3) . . y
O1 C27 C28 118.2(2) . . y
C26 C27 C28 121.5(2) . . y
C27 C28 H28A 109.5 . . ?
C27 C28 H28B 109.5 . . ?
H28A C28 H28B 109.5 . . ?
C27 C28 H28C 109.5 . . ?
H28A C28 H28C 109.5 . . ?
H28B C28 H28C 109.5 . . ?

loop_
_geom_bond_atom_site_label_1
_geom_bond_atom_site_label_2
_geom_bond_distance
_geom_bond_site_symmetry_2
_geom_bond_publ_flag
Pd1 C26 2.171(2) 2_656 ?
Pd1 C26 2.171(2) . y
Pd1 P2 2.3301(6) 2_656 ?
Pd1 P2 2.3301(6) . y
P1 C13 1.699(3) . y
P1 C26 1.780(2) . y
P1 C7 1.812(2) . y
P1 C1 1.830(3) . y
P2 C13 1.744(2) 2_656 y
P2 C14 1.821(3) . y
P2 C20 1.825(2) . y
C1 C2 1.378(4) . ?
C1 C6 1.389(4) . ?
C2 C3 1.394(4) . ?
C2 H2A 0.9400 . ?
C3 C4 1.363(5) . ?
C3 H3A 0.9400 . ?
C4 C5 1.375(5) . ?
C4 H4A 0.9400 . ?
C5 C6 1.383(4) . ?
C5 H5A 0.9400 . ?
C6 H6A 0.9400 . ?
C7 C8 1.386(4) . ?
C7 C12 1.387(4) . ?
C8 C9 1.384(4) . ?
C8 H8A 0.9400 . ?
C9 C10 1.373(4) . ?
C9 H9A 0.9400 . ?
C10 C11 1.367(4) . ?
C10 H10A 0.9400 . ?
C11 C12 1.392(4) . ?
C11 H11A 0.9400 . ?
C12 H12A 0.9400 . ?
C13 P2 1.744(2) 2_656 ?
C13 H13 0.91(3) . y
C14 C19 1.381(4) . ?
C14 C15 1.392(4) . ?
C15 C16 1.390(4) . ?
C15 H15A 0.9400 . ?
C16 C17 1.359(6) . ?
C16 H16A 0.9400 . ?
C17 C18 1.370(6) . ?
C17 H17A 0.9400 . ?
C18 C19 1.383(4) . ?
C18 H18A 0.9400 . ?
C19 H19A 0.9400 . ?
C20 C25 1.381(4) . ?
C20 C21 1.398(3) . ?
C21 C22 1.382(4) . ?
C21 H21A 0.9400 . ?
C22 C23 1.368(5) . ?
C22 H22A 0.9400 . ?
C23 C24 1.375(5) . ?
C23 H23A 0.9400 . ?
C24 C25 1.386(4) . ?
C24 H24A 0.9400 . ?
C25 H25A 0.9400 . ?
C26 C27 1.485(3) . y
C26 H26A 0.9900 . ?
C27 O1 1.225(3) . y
C27 C28 1.505(4) . y
C28 H28A 0.9700 . ?
C28 H28B 0.9700 . ?
C28 H28C 0.9700 . ?
